data_7121901
loop_
_publ_author_name
'Maier, Josef M.'
'Li, Ping'
'Ritchey, Jackson S.'
'Yehl, Christopher J.'
'Shimizu, Ken D.'

_publ_section_title
;
 Anion-enhanced solvophobic effects in organic solvent.
;
_journal_issue 61
_journal_name_full 'Chemical communications (Cambridge, England)'
_journal_page_first 8502
_journal_page_last 8505
_journal_paper_doi 10.1039/c8cc03964j
_journal_volume 54
_journal_year 2018
_chemical_formula_moiety 'C18 H17 N O4'
_chemical_formula_sum 'C18 H17 N O4'
_chemical_formula_weight 311.32
_space_group_crystal_system triclinic
_space_group_IT_number 2
_space_group_name_Hall '-P 1'
_space_group_name_H-M_alt 'P -1'
_symmetry_space_group_name_Hall '-P 1'
_symmetry_space_group_name_H-M 'P -1'
_atom_sites_solution_hydrogens mixed
_atom_sites_solution_primary dual
_audit_creation_date 2017-12-19
_audit_creation_method
;
Olex2 1.2
(compiled 2017.08.10 svn.r3458 for OlexSys, GUI svn.r5381)
;
_audit_update_record
;
2018-04-12 deposited with the CCDC.
2018-07-02 downloaded from the CCDC.
;
_cell_angle_alpha 80.124(2)
_cell_angle_beta 76.501(2)
_cell_angle_gamma 85.004(2)
_cell_formula_units_Z 2
_cell_length_a 7.9181(4)
_cell_length_b 8.0407(5)
_cell_length_c 12.3418(7)
_cell_measurement_reflns_used 9876
_cell_measurement_temperature 100(2)
_cell_measurement_theta_max 30.07
_cell_measurement_theta_min 2.57
_cell_volume 751.83(7)
_computing_cell_refinement 'SAINT v8.37A (Bruker, 2015)'
_computing_data_collection 'Bruker APEX3 v2016.5-0 (Bruker, 2016)'
_computing_data_reduction 'SAINT v8.37A (Bruker, 2015)'
_computing_molecular_graphics 'Olex2 (Dolomanov et al., 2009)'
_computing_publication_material 'Olex2 (Dolomanov et al., 2009)'
_computing_structure_refinement 'XL (Sheldrick, 2008)'
_computing_structure_solution 'XT (Sheldrick, 2015)'
_diffrn_ambient_temperature 100(2)
_diffrn_detector 'Bruker PHOTON-100 area detector'
_diffrn_detector_area_resol_mean 10.4
_diffrn_detector_type 'CMOS area detector'
_diffrn_measured_fraction_theta_full 0.996
_diffrn_measured_fraction_theta_max 0.996
_diffrn_measurement_device 'three-circle diffractometer'
_diffrn_measurement_device_type 'Bruker D8 QUEST'
_diffrn_measurement_method '\w and \f scans'
_diffrn_radiation_monochromator 'mirror optics'
_diffrn_radiation_probe x-ray
_diffrn_radiation_type MoK\a
_diffrn_radiation_wavelength 0.71073
_diffrn_reflns_av_R_equivalents 0.0244
_diffrn_reflns_av_unetI/netI 0.0192
_diffrn_reflns_Laue_measured_fraction_full 0.996
_diffrn_reflns_Laue_measured_fraction_max 0.996
_diffrn_reflns_limit_h_max 11
_diffrn_reflns_limit_h_min -11
_diffrn_reflns_limit_k_max 11
_diffrn_reflns_limit_k_min -11
_diffrn_reflns_limit_l_max 17
_diffrn_reflns_limit_l_min -17
_diffrn_reflns_number 25931
_diffrn_reflns_point_group_measured_fraction_full 0.996
_diffrn_reflns_point_group_measured_fraction_max 0.996
_diffrn_reflns_theta_full 30.080
_diffrn_reflns_theta_max 30.081
_diffrn_reflns_theta_min 2.574
_diffrn_source 'microfocus sealed X-ray tube'
_diffrn_source_type 'Incoatec I\ms'
_diffrn_standards_number 0
_exptl_absorpt_coefficient_mu 0.098
_exptl_absorpt_correction_T_max 0.9281
_exptl_absorpt_correction_T_min 0.8968
_exptl_absorpt_correction_type multi-scan
_exptl_absorpt_process_details
;
SADABS-2016/2 (Bruker,2016/2) was used for absorption correction.
wR2(int) was 0.1022 before and 0.0407 after correction.
The Ratio of minimum to maximum transmission is 0.9663.
The \l/2 correction factor is Not present.
;
_exptl_crystal_colour colourless
_exptl_crystal_colour_primary colourless
_exptl_crystal_density_diffrn 1.375
_exptl_crystal_description trapezoid
_exptl_crystal_F_000 328
_exptl_crystal_size_max 0.48
_exptl_crystal_size_mid 0.34
_exptl_crystal_size_min 0.18
_refine_diff_density_max 0.413
_refine_diff_density_min -0.231
_refine_diff_density_rms 0.048
_refine_ls_extinction_coef 0.022(5)
_refine_ls_extinction_expression Fc^*^=kFc[1+0.001xFc^2^\l^3^/sin(2\q)]^-1/4^
_refine_ls_extinction_method 'SHELXL-2017/1 (Sheldrick 2017)'
_refine_ls_goodness_of_fit_ref 1.034
_refine_ls_hydrogen_treatment mixed
_refine_ls_matrix_type full
_refine_ls_number_parameters 214
_refine_ls_number_reflns 4407
_refine_ls_number_restraints 0
_refine_ls_restrained_S_all 1.034
_refine_ls_R_factor_all 0.0463
_refine_ls_R_factor_gt 0.0377
_refine_ls_shift/su_max 0.000
_refine_ls_shift/su_mean 0.000
_refine_ls_structure_factor_coef Fsqd
_refine_ls_weighting_details 'w=1/[\s^2^(Fo^2^)+(0.0496P)^2^+0.2841P] where P=(Fo^2^+2Fc^2^)/3'
_refine_ls_weighting_scheme calc
_refine_ls_wR_factor_gt 0.0944
_refine_ls_wR_factor_ref 0.1002
_reflns_Friedel_coverage 0.000
_reflns_number_gt 3785
_reflns_number_total 4407
_reflns_threshold_expression 'I > 2\s(I)'
_cod_data_source_file c8cc03964j2.cif
_cod_data_source_block jmm3_50
_cod_depositor_comments 'Adding full bibliography for 7121901.cif.'
_cod_database_code 7121901
_shelx_shelxl_version_number 2017/1
_shelx_space_group_comment
;
The symmetry employed for this shelxl refinement is uniquely defined
by the following loop, which should always be used as a source of
symmetry information in preference to the above space-group names.
They are only intended as comments.
;
_shelx_estimated_absorpt_t_max 0.983
_shelx_estimated_absorpt_t_min 0.955
_olex2_refinement_description
;
1. Fixed Uiso
 At 1.2 times of:
  All C(H) groups, All C(H,H) groups
 At 1.5 times of:
  All C(H,H,H) groups
2.a Ternary CH refined with riding coordinates:
 C2(H2), C3(H3), C6(H6), C7(H7)
2.b Secondary CH2 refined with riding coordinates:
 C1(H1A,H1B), C16(H16A,H16B)
2.c Aromatic/amide H refined with riding coordinates:
 C8(H8), C9(H9), C12(H12), C14(H14), C15(H15)
2.d Idealised Me refined as rotating group:
 C17(H17A,H17B,H17C)
;
_olex2_submission_special_instructions 'No special instructions were received'

loop_
_space_group_symop_operation_xyz
'x, y, z'
'-x, -y, -z'

loop_
_atom_site_label
_atom_site_type_symbol
_atom_site_fract_x
_atom_site_fract_y
_atom_site_fract_z
_atom_site_U_iso_or_equiv
_atom_site_adp_type
_atom_site_occupancy
_atom_site_site_symmetry_order
_atom_site_calc_flag
_atom_site_refinement_flags_posn
O1 O 0.54602(9) 0.67412(9) 0.42631(6) 0.01647(16) Uani 1 1 d .
O2 O 0.29842(10) 0.47515(10) 0.17724(7) 0.02012(17) Uani 1 1 d .
O3 O -0.33038(9) 1.03245(9) 0.38948(6) 0.01767(16) Uani 1 1 d .
O4 O -0.33111(10) 0.89455(10) 0.56380(6) 0.01784(16) Uani 1 1 d .
H4 H -0.448(3) 0.929(2) 0.5781(15) 0.045(5) Uiso 1 1 d .
N1 N 0.39126(10) 0.60103(10) 0.30614(7) 0.01221(16) Uani 1 1 d .
C1 C 0.88939(14) 0.40206(14) 0.15371(9) 0.0198(2) Uani 1 1 d .
H1A H 0.897283 0.284076 0.192406 0.024 Uiso 1 1 calc R
H1B H 0.997182 0.428406 0.095701 0.024 Uiso 1 1 calc R
C2 C 0.84041(12) 0.53109(13) 0.23628(8) 0.01637(19) Uani 1 1 d .
H2 H 0.929073 0.545027 0.279555 0.020 Uiso 1 1 calc R
C3 C 0.66382(12) 0.45929(12) 0.30745(8) 0.01285(18) Uani 1 1 d .
H3 H 0.683687 0.363737 0.367353 0.015 Uiso 1 1 calc R
C4 C 0.53412(12) 0.58979(12) 0.35654(8) 0.01215(18) Uani 1 1 d .
C5 C 0.40903(13) 0.49012(12) 0.22741(8) 0.01382(18) Uani 1 1 d .
C6 C 0.58425(12) 0.39757(12) 0.21980(8) 0.01381(18) Uani 1 1 d .
H6 H 0.571008 0.272670 0.238085 0.017 Uiso 1 1 calc R
C7 C 0.72307(13) 0.44317(14) 0.10677(8) 0.0181(2) Uani 1 1 d .
H7 H 0.715569 0.384456 0.043002 0.022 Uiso 1 1 calc R
C8 C 0.72509(14) 0.63407(14) 0.08138(9) 0.0202(2) Uani 1 1 d .
H8 H 0.684145 0.704256 0.021741 0.024 Uiso 1 1 calc R
C9 C 0.79447(13) 0.68630(14) 0.15749(9) 0.0199(2) Uani 1 1 d .
H9 H 0.812012 0.800195 0.161683 0.024 Uiso 1 1 calc R
C10 C 0.23440(12) 0.69833(12) 0.34315(8) 0.01204(18) Uani 1 1 d .
C11 C 0.17390(12) 0.83022(12) 0.27004(8) 0.01290(18) Uani 1 1 d .
C12 C 0.01337(12) 0.90892(12) 0.31121(8) 0.01366(18) Uani 1 1 d .
H12 H -0.033294 0.996654 0.262930 0.016 Uiso 1 1 calc R
C13 C -0.08046(12) 0.86229(12) 0.42133(8) 0.01295(18) Uani 1 1 d .
C14 C -0.01235(12) 0.73717(12) 0.49449(8) 0.01421(19) Uani 1 1 d .
H14 H -0.072445 0.709474 0.570916 0.017 Uiso 1 1 calc R
C15 C 0.14451(12) 0.65363(12) 0.45411(8) 0.01361(18) Uani 1 1 d .
H15 H 0.190680 0.565578 0.502433 0.016 Uiso 1 1 calc R
C16 C 0.27989(13) 0.89340(13) 0.15418(8) 0.01526(19) Uani 1 1 d .
H16A H 0.201646 0.948988 0.105370 0.018 Uiso 1 1 calc R
H16B H 0.343491 0.796835 0.119952 0.018 Uiso 1 1 calc R
C17 C 0.40976(14) 1.01948(14) 0.16156(9) 0.0200(2) Uani 1 1 d .
H17A H 0.346278 1.118631 0.190551 0.030 Uiso 1 1 calc GR
H17B H 0.482217 1.054679 0.086350 0.030 Uiso 1 1 calc GR
H17C H 0.483797 0.965713 0.212492 0.030 Uiso 1 1 calc GR
C18 C -0.25842(12) 0.93890(12) 0.45650(8) 0.01385(18) Uani 1 1 d .

loop_
_atom_site_aniso_label
_atom_site_aniso_U_11
_atom_site_aniso_U_22
_atom_site_aniso_U_33
_atom_site_aniso_U_23
_atom_site_aniso_U_13
_atom_site_aniso_U_12
O1 0.0163(3) 0.0194(4) 0.0155(3) -0.0058(3) -0.0047(3) -0.0019(3)
O2 0.0182(4) 0.0230(4) 0.0239(4) -0.0096(3) -0.0110(3) 0.0019(3)
O3 0.0142(3) 0.0168(3) 0.0198(4) -0.0006(3) -0.0022(3) 0.0026(3)
O4 0.0139(3) 0.0250(4) 0.0138(3) -0.0052(3) -0.0015(3) 0.0036(3)
N1 0.0102(3) 0.0144(4) 0.0127(4) -0.0039(3) -0.0031(3) 0.0008(3)
C1 0.0154(4) 0.0248(5) 0.0170(5) -0.0038(4) -0.0014(4) 0.0055(4)
C2 0.0113(4) 0.0205(5) 0.0165(4) -0.0018(4) -0.0026(3) 0.0001(3)
C3 0.0117(4) 0.0145(4) 0.0124(4) -0.0020(3) -0.0035(3) 0.0006(3)
C4 0.0111(4) 0.0140(4) 0.0110(4) -0.0003(3) -0.0026(3) -0.0020(3)
C5 0.0144(4) 0.0140(4) 0.0137(4) -0.0031(3) -0.0036(3) -0.0010(3)
C6 0.0138(4) 0.0143(4) 0.0139(4) -0.0042(3) -0.0037(3) 0.0016(3)
C7 0.0172(5) 0.0235(5) 0.0134(4) -0.0061(4) -0.0025(4) 0.0043(4)
C8 0.0166(5) 0.0243(5) 0.0153(5) 0.0027(4) 0.0001(4) 0.0027(4)
C9 0.0150(4) 0.0193(5) 0.0212(5) 0.0022(4) 0.0007(4) -0.0017(4)
C10 0.0100(4) 0.0131(4) 0.0138(4) -0.0041(3) -0.0029(3) -0.0001(3)
C11 0.0129(4) 0.0138(4) 0.0125(4) -0.0030(3) -0.0028(3) -0.0015(3)
C12 0.0141(4) 0.0127(4) 0.0146(4) -0.0022(3) -0.0044(3) 0.0004(3)
C13 0.0114(4) 0.0131(4) 0.0148(4) -0.0043(3) -0.0024(3) -0.0003(3)
C14 0.0132(4) 0.0166(4) 0.0127(4) -0.0029(3) -0.0020(3) -0.0011(3)
C15 0.0126(4) 0.0153(4) 0.0131(4) -0.0012(3) -0.0040(3) -0.0006(3)
C16 0.0164(4) 0.0164(4) 0.0119(4) -0.0014(3) -0.0018(3) 0.0000(3)
C17 0.0215(5) 0.0196(5) 0.0174(5) -0.0019(4) -0.0003(4) -0.0052(4)
C18 0.0126(4) 0.0133(4) 0.0161(4) -0.0049(3) -0.0021(3) -0.0006(3)

loop_
_atom_type_symbol
_atom_type_description
_atom_type_scat_dispersion_real
_atom_type_scat_dispersion_imag
_atom_type_scat_source
C C 0.0033 0.0016 'International Tables Vol C Tables 4.2.6.8 and 6.1.1.4'
H H 0.0000 0.0000 'International Tables Vol C Tables 4.2.6.8 and 6.1.1.4'
N N 0.0061 0.0033 'International Tables Vol C Tables 4.2.6.8 and 6.1.1.4'
O O 0.0106 0.0060 'International Tables Vol C Tables 4.2.6.8 and 6.1.1.4'

loop_
_geom_angle_atom_site_label_1
_geom_angle_atom_site_label_2
_geom_angle_atom_site_label_3
_geom_angle
C18 O4 H4 110.4(11)
C4 N1 C5 113.02(8)
C4 N1 C10 122.80(8)
C5 N1 C10 123.63(8)
H1A C1 H1B 110.3
C2 C1 H1A 112.9
C2 C1 H1B 112.9
C2 C1 C7 94.16(8)
C7 C1 H1A 112.9
C7 C1 H1B 112.9
C1 C2 H2 116.2
C1 C2 C3 98.93(8)
C3 C2 H2 116.2
C9 C2 C1 100.26(8)
C9 C2 H2 116.2
C9 C2 C3 106.43(8)
C2 C3 H3 111.0
C4 C3 C2 114.47(8)
C4 C3 H3 111.0
C4 C3 C6 105.49(7)
C6 C3 C2 103.57(8)
C6 C3 H3 111.0
O1 C4 N1 123.99(9)
O1 C4 C3 127.92(9)
N1 C4 C3 108.09(8)
O2 C5 N1 123.84(9)
O2 C5 C6 128.15(9)
N1 C5 C6 108.01(8)
C3 C6 H6 110.5
C3 C6 C7 103.03(8)
C5 C6 C3 105.31(8)
C5 C6 H6 110.5
C5 C6 C7 116.40(8)
C7 C6 H6 110.5
C1 C7 C6 98.61(8)
C1 C7 H7 116.2
C6 C7 H7 116.2
C8 C7 C1 100.24(9)
C8 C7 C6 106.93(8)
C8 C7 H7 116.2
C7 C8 H8 126.0
C9 C8 C7 107.93(9)
C9 C8 H8 126.0
C2 C9 H9 126.1
C8 C9 C2 107.73(9)
C8 C9 H9 126.1
C11 C10 N1 121.22(8)
C15 C10 N1 116.92(8)
C15 C10 C11 121.85(9)
C10 C11 C16 122.37(8)
C12 C11 C10 116.96(9)
C12 C11 C16 120.58(8)
C11 C12 H12 119.1
C13 C12 C11 121.74(9)
C13 C12 H12 119.1
C12 C13 C18 119.05(8)
C14 C13 C12 120.09(9)
C14 C13 C18 120.72(8)
C13 C14 H14 120.5
C15 C14 C13 119.00(9)
C15 C14 H14 120.5
C10 C15 H15 119.9
C14 C15 C10 120.20(9)
C14 C15 H15 119.9
C11 C16 H16A 109.6
C11 C16 H16B 109.6
C11 C16 C17 110.29(8)
H16A C16 H16B 108.1
C17 C16 H16A 109.6
C17 C16 H16B 109.6
C16 C17 H17A 109.5
C16 C17 H17B 109.5
C16 C17 H17C 109.5
H17A C17 H17B 109.5
H17A C17 H17C 109.5
H17B C17 H17C 109.5
O3 C18 O4 123.85(9)
O3 C18 C13 122.02(9)
O4 C18 C13 114.12(8)

loop_
_geom_bond_atom_site_label_1
_geom_bond_atom_site_label_2
_geom_bond_distance
O1 C4 1.2081(12)
O2 C5 1.2092(12)
O3 C18 1.2275(12)
O4 H4 0.928(19)
O4 C18 1.3153(12)
N1 C4 1.4022(12)
N1 C5 1.4039(12)
N1 C10 1.4324(12)
C1 H1A 0.9900
C1 H1B 0.9900
C1 C2 1.5406(15)
C1 C7 1.5472(15)
C2 H2 1.0000
C2 C3 1.5663(13)
C2 C9 1.5182(14)
C3 H3 1.0000
C3 C4 1.5042(13)
C3 C6 1.5396(13)
C5 C6 1.5069(13)
C6 H6 1.0000
C6 C7 1.5708(14)
C7 H7 1.0000
C7 C8 1.5138(15)
C8 H8 0.9500
C8 C9 1.3330(16)
C9 H9 0.9500
C10 C11 1.3975(13)
C10 C15 1.3899(13)
C11 C12 1.3939(13)
C11 C16 1.5073(13)
C12 H12 0.9500
C12 C13 1.3935(13)
C13 C14 1.3927(13)
C13 C18 1.4861(13)
C14 H14 0.9500
C14 C15 1.3866(13)
C15 H15 0.9500
C16 H16A 0.9900
C16 H16B 0.9900
C16 C17 1.5331(15)
C17 H17A 0.9800
C17 H17B 0.9800
C17 H17C 0.9800

loop_
_geom_hbond_atom_site_label_D
_geom_hbond_atom_site_label_H
_geom_hbond_atom_site_label_A
_geom_hbond_distance_DH
_geom_hbond_distance_HA
_geom_hbond_distance_DA
_geom_hbond_angle_DHA
_geom_hbond_site_symmetry_A
_geom_hbond_publ_flag
O4 H4 O3 0.928(19) 1.719(19) 2.6423(10) 173.0(17) 2_476 yes

loop_
_geom_torsion_atom_site_label_1
_geom_torsion_atom_site_label_2
_geom_torsion_atom_site_label_3
_geom_torsion_atom_site_label_4
_geom_torsion
O2 C5 C6 C3 -176.51(10)
O2 C5 C6 C7 70.10(14)
N1 C5 C6 C3 2.94(10)
N1 C5 C6 C7 -110.45(9)
N1 C10 C11 C12 175.19(8)
N1 C10 C11 C16 -8.38(14)
N1 C10 C15 C14 -177.15(9)
C1 C2 C3 C4 -150.82(8)
C1 C2 C3 C6 -36.51(9)
C1 C2 C9 C8 33.08(10)
C1 C7 C8 C9 -32.68(10)
C2 C1 C7 C6 -59.73(8)
C2 C1 C7 C8 49.34(9)
C2 C3 C4 O1 -64.70(13)
C2 C3 C4 N1 114.66(9)
C2 C3 C6 C5 -123.25(8)
C2 C3 C6 C7 -0.80(9)
C3 C2 C9 C8 -69.51(10)
C3 C6 C7 C1 37.63(9)
C3 C6 C7 C8 -65.90(9)
C4 N1 C5 O2 177.32(9)
C4 N1 C5 C6 -2.16(11)
C4 N1 C10 C11 120.79(10)
C4 N1 C10 C15 -60.19(12)
C4 C3 C6 C5 -2.65(10)
C4 C3 C6 C7 119.80(8)
C5 N1 C4 O1 179.78(9)
C5 N1 C4 C3 0.39(10)
C5 N1 C10 C11 -68.26(12)
C5 N1 C10 C15 110.75(10)
C5 C6 C7 C1 152.31(9)
C5 C6 C7 C8 48.78(11)
C6 C3 C4 O1 -177.87(9)
C6 C3 C4 N1 1.49(10)
C6 C7 C8 C9 69.68(10)
C7 C1 C2 C3 59.24(8)
C7 C1 C2 C9 -49.39(9)
C7 C8 C9 C2 -0.15(11)
C9 C2 C3 C4 -47.27(11)
C9 C2 C3 C6 67.04(10)
C10 N1 C4 O1 -8.41(14)
C10 N1 C4 C3 172.20(8)
C10 N1 C5 O2 5.59(15)
C10 N1 C5 C6 -173.89(8)
C10 C11 C12 C13 1.98(14)
C10 C11 C16 C17 -82.83(11)
C11 C10 C15 C14 1.86(14)
C11 C12 C13 C14 1.75(15)
C11 C12 C13 C18 -173.92(9)
C12 C11 C16 C17 93.48(11)
C12 C13 C14 C15 -3.74(14)
C12 C13 C18 O3 5.46(14)
C12 C13 C18 O4 -175.90(9)
C13 C14 C15 C10 1.98(14)
C14 C13 C18 O3 -170.17(9)
C14 C13 C18 O4 8.46(13)
C15 C10 C11 C12 -3.78(14)
C15 C10 C11 C16 172.66(9)
C16 C11 C12 C13 -174.53(9)
C18 C13 C14 C15 171.85(9)
